data_7160938
loop_
_publ_author_name
'Cheng, Wen'
'Li, Mengfan'
'Tang, Hao'
'Wang, Yuxi'
'Yu, Qiurou'
'Bao, Xiaoli'
'Zhao, Yunhui'
'Yi, Weiyin'

_publ_section_title
;
 Synthesis of diverse substituted pyrimidines through Cu
 catalyst-controlled Ts group elimination and reinsertion pathway from
 2<i>H</i>-azirines with TosMICs.
;
_journal_issue 10
_journal_name_full 'Organic &amp; biomolecular chemistry'
_journal_page_first 2046
_journal_page_last 2060
_journal_paper_doi 10.1039/d5ob01962a
_journal_volume 24
_journal_year 2026
_chemical_formula_sum 'C26 H24 N2 O2 S'
_chemical_formula_weight 428.53
_space_group_crystal_system monoclinic
_space_group_IT_number 14
_space_group_name_Hall '-P 2yn'
_space_group_name_H-M_alt 'P 1 21/n 1'
_atom_sites_solution_hydrogens geom
_audit_block_doi 10.5517/ccdc.csd.cc2nw9sn
_audit_creation_method SHELXL-2014/7
_audit_update_record
;
2025-07-02 deposited with the CCDC.	2026-02-09 downloaded from the CCDC.
;
_cell_angle_alpha 90
_cell_angle_beta 93.613(5)
_cell_angle_gamma 90
_cell_formula_units_Z 4
_cell_length_a 11.2932(15)
_cell_length_b 14.2849(18)
_cell_length_c 14.4944(16)
_cell_measurement_reflns_used 9943
_cell_measurement_temperature 273(2)
_cell_measurement_theta_max 26.93
_cell_measurement_theta_min 2.30
_cell_volume 2333.6(5)
_computing_cell_refinement 'Bruker SAINT'
_computing_data_collection 'Bruker APEX2'
_computing_data_reduction 'Bruker SAINT'
_computing_molecular_graphics 'Bruker SHELXTL'
_computing_publication_material 'Bruker SHELXTL'
_computing_structure_refinement 'SHELXL-2014/7 (Sheldrick, 2014)'
_computing_structure_solution 'SHELXS-97 (Sheldrick, 2008)'
_diffrn_ambient_temperature 273(2)
_diffrn_measured_fraction_theta_full 1.000
_diffrn_measured_fraction_theta_max 1.000
_diffrn_measurement_device_type 'Bruker APEX-II CCD'
_diffrn_measurement_method '\f and \w scans'
_diffrn_radiation_type MoK\a
_diffrn_radiation_wavelength 0.71073
_diffrn_reflns_av_R_equivalents 0.0842
_diffrn_reflns_av_unetI/netI 0.0246
_diffrn_reflns_Laue_measured_fraction_full 1.000
_diffrn_reflns_Laue_measured_fraction_max 1.000
_diffrn_reflns_limit_h_max 13
_diffrn_reflns_limit_h_min -13
_diffrn_reflns_limit_k_max 17
_diffrn_reflns_limit_k_min -17
_diffrn_reflns_limit_l_max 17
_diffrn_reflns_limit_l_min -17
_diffrn_reflns_number 76409
_diffrn_reflns_point_group_measured_fraction_full 1.000
_diffrn_reflns_point_group_measured_fraction_max 1.000
_diffrn_reflns_theta_full 25.242
_diffrn_reflns_theta_max 25.598
_diffrn_reflns_theta_min 2.004
_exptl_absorpt_coefficient_mu 0.163
_exptl_absorpt_correction_type multi-scan
_exptl_absorpt_process_details sadabs
_exptl_crystal_colour colorless
_exptl_crystal_density_diffrn 1.220
_exptl_crystal_description block
_exptl_crystal_F_000 904
_exptl_crystal_size_max 0.220
_exptl_crystal_size_mid 0.200
_exptl_crystal_size_min 0.180
_exptl_transmission_factor_max 0.971
_exptl_transmission_factor_min 0.965
_refine_diff_density_max 0.496
_refine_diff_density_min -0.319
_refine_diff_density_rms 0.042
_refine_ls_extinction_method none
_refine_ls_goodness_of_fit_ref 1.005
_refine_ls_hydrogen_treatment constr
_refine_ls_matrix_type full
_refine_ls_number_parameters 283
_refine_ls_number_reflns 4387
_refine_ls_number_restraints 6
_refine_ls_restrained_S_all 1.004
_refine_ls_R_factor_all 0.0551
_refine_ls_R_factor_gt 0.0452
_refine_ls_shift/su_max 0.001
_refine_ls_shift/su_mean 0.000
_refine_ls_structure_factor_coef Fsqd
_refine_ls_weighting_details 'w=1/[\s^2^(Fo^2^)+(0.0510P)^2^+1.2074P] where P=(Fo^2^+2Fc^2^)/3'
_refine_ls_weighting_scheme calc
_refine_ls_wR_factor_gt 0.1131
_refine_ls_wR_factor_ref 0.1218
_reflns_Friedel_coverage 0.000
_reflns_number_gt 3592
_reflns_number_total 4387
_reflns_threshold_expression 'I > 2\s(I)'
_cod_data_source_file d5ob01962a2.cif
_cod_data_source_block mo_20250311A_0m_a
_cod_depositor_comments 'Adding full bibliography for 7160938--7160939.cif.'
_cod_original_sg_symbol_H-M 'P 21/n'
_cod_database_code 7160938
_shelx_shelxl_version_number 2014/7
_shelx_space_group_comment
; 
The symmetry employed for this shelxl refinement is uniquely defined 
by the following loop, which should always be used as a source of 
symmetry information in preference to the above space-group names. 
They are only intended as comments. 
;
_shelx_estimated_absorpt_t_min 0.965
_shelx_estimated_absorpt_t_max 0.971

loop_
_space_group_symop_operation_xyz
'x, y, z'
'-x+1/2, y+1/2, -z+1/2'
'-x, -y, -z'
'x-1/2, -y-1/2, z-1/2'

loop_
_atom_site_label
_atom_site_type_symbol
_atom_site_fract_x
_atom_site_fract_y
_atom_site_fract_z
_atom_site_U_iso_or_equiv
_atom_site_adp_type
_atom_site_occupancy
_atom_site_site_symmetry_order
_atom_site_calc_flag
_atom_site_refinement_flags_posn
_atom_site_refinement_flags_adp
_atom_site_refinement_flags_occupancy
_atom_site_disorder_assembly
_atom_site_disorder_group
C1 C 0.30343(16) 0.31668(13) 0.77337(13) 0.0443(4) Uani 1 1 d . . . . .
C2 C 0.3273(2) 0.23887(14) 0.72196(15) 0.0570(5) Uani 1 1 d . . . . .
H2 H 0.2940 0.2326 0.6619 0.068 Uiso 1 1 calc R U . . .
C3 C 0.4010(2) 0.17021(15) 0.76003(17) 0.0636(6) Uani 1 1 d . . . . .
H3 H 0.4171 0.1177 0.7251 0.076 Uiso 1 1 calc R U . . .
C4 C 0.45125(18) 0.17798(14) 0.84903(16) 0.0551(5) Uani 1 1 d . . . . .
C5 C 0.4263(2) 0.25661(16) 0.89887(15) 0.0593(5) Uani 1 1 d . . . . .
H5 H 0.4595 0.2629 0.9589 0.071 Uiso 1 1 calc R U . . .
C6 C 0.35315(19) 0.32654(15) 0.86229(14) 0.0534(5) Uani 1 1 d . . . . .
H6 H 0.3376 0.3794 0.8970 0.064 Uiso 1 1 calc R U . . .
C7 C 0.5301(2) 0.10111(17) 0.8891(2) 0.0807(8) Uani 1 1 d . . . . .
H7A H 0.5543 0.1158 0.9521 0.121 Uiso 1 1 calc R U . . .
H7B H 0.5989 0.0956 0.8538 0.121 Uiso 1 1 calc R U . . .
H7C H 0.4873 0.0430 0.8869 0.121 Uiso 1 1 calc R U . . .
C8 C 0.30518(17) 0.48860(13) 0.67735(13) 0.0466(4) Uani 1 1 d . . . . .
C9 C 0.35464(15) 0.57681(12) 0.55673(12) 0.0396(4) Uani 1 1 d . . . . .
C10 C 0.44452(17) 0.61805(13) 0.61366(12) 0.0447(4) Uani 1 1 d . . . . .
C11 C 0.4573(2) 0.58795(16) 0.70539(14) 0.0638(6) Uani 1 1 d . . . . .
C12 C 0.32599(16) 0.60159(12) 0.45839(12) 0.0402(4) Uani 1 1 d . . . . .
C13 C 0.41190(18) 0.62143(16) 0.39677(13) 0.0528(5) Uani 1 1 d . . . . .
H13 H 0.4917 0.6203 0.4168 0.063 Uiso 1 1 calc R U . . .
C14 C 0.3792(2) 0.64286(19) 0.30589(14) 0.0671(6) Uani 1 1 d . . . . .
H14 H 0.4373 0.6555 0.2649 0.080 Uiso 1 1 calc R U . . .
C15 C 0.2621(2) 0.64564(18) 0.27564(15) 0.0705(7) Uani 1 1 d . . . . .
H15 H 0.2408 0.6614 0.2146 0.085 Uiso 1 1 calc R U . . .
C16 C 0.1763(2) 0.62520(18) 0.33514(16) 0.0668(6) Uani 1 1 d . . . . .
H16 H 0.0967 0.6265 0.3144 0.080 Uiso 1 1 calc R U . . .
C17 C 0.20776(18) 0.60268(14) 0.42570(14) 0.0531(5) Uani 1 1 d . . . . .
H17 H 0.1491 0.5880 0.4655 0.064 Uiso 1 1 calc R U . . .
C18 C 0.52135(16) 0.69511(13) 0.58130(12) 0.0427(4) Uani 1 1 d . . . . .
C19 C 0.4773(2) 0.78476(14) 0.57278(16) 0.0601(5) Uani 1 1 d . . . . .
H19 H 0.3991 0.7966 0.5856 0.072 Uiso 1 1 calc R U . . .
C20 C 0.5478(2) 0.85709(15) 0.54546(17) 0.0692(6) Uani 1 1 d . . . . .
H20 H 0.5163 0.9172 0.5408 0.083 Uiso 1 1 calc R U . . .
C21 C 0.6633(2) 0.84279(16) 0.52500(14) 0.0577(5) Uani 1 1 d . . . . .
C22 C 0.70691(19) 0.75312(17) 0.53323(14) 0.0576(5) Uani 1 1 d . . . . .
H22 H 0.7848 0.7415 0.5193 0.069 Uiso 1 1 calc R U . . .
C23 C 0.63830(17) 0.67979(14) 0.56158(14) 0.0515(5) Uani 1 1 d . . . . .
H23 H 0.6706 0.6200 0.5674 0.062 Uiso 1 1 calc R U . . .
C24 C 0.7403(3) 0.9228(2) 0.4958(2) 0.0967(10) Uani 1 1 d . . . . .
H24A H 0.7317 0.9297 0.4298 0.145 Uiso 1 1 calc R U . . .
H24B H 0.8217 0.9099 0.5144 0.145 Uiso 1 1 calc R U . . .
H24C H 0.7162 0.9796 0.5247 0.145 Uiso 1 1 calc R U . . .
C25 C 0.5505(4) 0.6269(3) 0.77347(19) 0.1368(18) Uani 1 1 d . . . . .
H25A H 0.6268 0.6119 0.7501 0.164 Uiso 1 1 calc R U . . .
H25B H 0.5429 0.6946 0.7712 0.164 Uiso 1 1 calc R U . . .
C26 C 0.5562(5) 0.6028(4) 0.8620(3) 0.179(2) Uani 1 1 d . U . . .
H26A H 0.4853 0.6228 0.8895 0.269 Uiso 1 1 calc R U . . .
H26B H 0.6238 0.6322 0.8933 0.269 Uiso 1 1 calc R U . . .
H26C H 0.5636 0.5361 0.8673 0.269 Uiso 1 1 calc R U . . .
N1 N 0.28347(13) 0.51007(10) 0.59013(10) 0.0434(4) Uani 1 1 d . . . . .
N2 N 0.38634(17) 0.52185(13) 0.73785(12) 0.0627(5) Uani 1 1 d . . . . .
O1 O 0.13668(13) 0.36203(11) 0.64920(11) 0.0678(4) Uani 1 1 d . . . . .
O2 O 0.15010(15) 0.44826(11) 0.79766(12) 0.0741(5) Uani 1 1 d . . . . .
S1 S 0.20721(4) 0.40269(3) 0.72450(4) 0.05188(17) Uani 1 1 d . . . . .

loop_
_atom_site_aniso_label
_atom_site_aniso_U_11
_atom_site_aniso_U_22
_atom_site_aniso_U_33
_atom_site_aniso_U_23
_atom_site_aniso_U_13
_atom_site_aniso_U_12
C1 0.0475(10) 0.0378(9) 0.0484(10) 0.0075(8) 0.0102(8) -0.0050(8)
C2 0.0698(14) 0.0467(11) 0.0537(11) -0.0029(9) -0.0016(10) -0.0045(10)
C3 0.0730(15) 0.0390(11) 0.0787(15) -0.0089(10) 0.0042(12) 0.0018(10)
C4 0.0483(11) 0.0436(11) 0.0733(14) 0.0080(10) 0.0019(10) -0.0045(9)
C5 0.0632(13) 0.0607(13) 0.0531(12) 0.0055(10) -0.0027(10) -0.0035(10)
C6 0.0647(13) 0.0469(11) 0.0495(11) 0.0000(9) 0.0103(9) 0.0029(9)
C7 0.0623(14) 0.0626(15) 0.115(2) 0.0133(14) -0.0095(14) 0.0076(12)
C8 0.0515(11) 0.0400(10) 0.0490(10) 0.0085(8) 0.0098(8) -0.0023(8)
C9 0.0413(9) 0.0345(9) 0.0435(9) 0.0036(7) 0.0075(7) 0.0011(7)
C10 0.0515(11) 0.0395(10) 0.0435(10) 0.0039(8) 0.0050(8) -0.0052(8)
C11 0.0804(15) 0.0637(14) 0.0464(11) 0.0094(10) -0.0036(10) -0.0250(12)
C12 0.0424(9) 0.0358(9) 0.0425(9) 0.0028(7) 0.0034(7) -0.0011(7)
C13 0.0436(10) 0.0700(13) 0.0451(10) 0.0041(9) 0.0048(8) -0.0051(9)
C14 0.0656(14) 0.0920(17) 0.0442(11) 0.0107(11) 0.0077(10) -0.0168(13)
C15 0.0776(16) 0.0842(17) 0.0477(12) 0.0177(11) -0.0114(11) -0.0123(13)
C16 0.0510(12) 0.0804(16) 0.0667(14) 0.0150(12) -0.0136(10) -0.0043(11)
C17 0.0442(10) 0.0579(12) 0.0573(12) 0.0074(9) 0.0040(9) -0.0056(9)
C18 0.0501(10) 0.0407(10) 0.0374(9) 0.0008(7) 0.0033(7) -0.0061(8)
C19 0.0607(13) 0.0455(11) 0.0761(14) 0.0024(10) 0.0201(11) 0.0011(10)
C20 0.0842(17) 0.0396(11) 0.0848(16) 0.0089(11) 0.0143(13) -0.0028(11)
C21 0.0703(14) 0.0569(13) 0.0459(11) 0.0041(9) 0.0028(10) -0.0226(11)
C22 0.0462(11) 0.0726(15) 0.0542(12) -0.0028(10) 0.0042(9) -0.0133(10)
C23 0.0501(11) 0.0474(11) 0.0563(11) -0.0012(9) -0.0018(9) -0.0013(9)
C24 0.112(2) 0.086(2) 0.092(2) 0.0124(16) 0.0104(17) -0.0498(18)
C25 0.185(4) 0.165(3) 0.0551(15) 0.0326(19) -0.0380(19) -0.122(3)
C26 0.223(6) 0.212(6) 0.093(3) 0.016(3) -0.068(3) -0.081(4)
N1 0.0456(8) 0.0390(8) 0.0462(8) 0.0060(7) 0.0070(7) -0.0013(7)
N2 0.0791(12) 0.0621(11) 0.0461(9) 0.0137(8) -0.0011(9) -0.0209(10)
O1 0.0534(9) 0.0686(10) 0.0797(10) 0.0222(8) -0.0093(7) -0.0159(7)
O2 0.0808(11) 0.0580(9) 0.0881(11) 0.0237(8) 0.0426(9) 0.0180(8)
S1 0.0496(3) 0.0453(3) 0.0620(3) 0.0172(2) 0.0137(2) -0.0007(2)

loop_
_atom_type_symbol
_atom_type_description
_atom_type_scat_dispersion_real
_atom_type_scat_dispersion_imag
_atom_type_scat_source
C C 0.0033 0.0016 'International Tables Vol C Tables 4.2.6.8 and 6.1.1.4'
H H 0.0000 0.0000 'International Tables Vol C Tables 4.2.6.8 and 6.1.1.4'
N N 0.0061 0.0033 'International Tables Vol C Tables 4.2.6.8 and 6.1.1.4'
O O 0.0106 0.0060 'International Tables Vol C Tables 4.2.6.8 and 6.1.1.4'
S S 0.1246 0.1234 'International Tables Vol C Tables 4.2.6.8 and 6.1.1.4'

loop_
_geom_angle_atom_site_label_1
_geom_angle_atom_site_label_2
_geom_angle_atom_site_label_3
_geom_angle
_geom_angle_site_symmetry_1
_geom_angle_site_symmetry_3
_geom_angle_publ_flag
C2 C1 C6 120.44(19) . . ?
C2 C1 S1 118.94(15) . . ?
C6 C1 S1 120.62(15) . . ?
C1 C2 C3 119.5(2) . . ?
C1 C2 H2 120.3 . . ?
C3 C2 H2 120.2 . . ?
C2 C3 C4 121.3(2) . . ?
C2 C3 H3 119.4 . . ?
C4 C3 H3 119.4 . . ?
C5 C4 C3 118.1(2) . . ?
C5 C4 C7 121.9(2) . . ?
C3 C4 C7 120.0(2) . . ?
C4 C5 C6 121.8(2) . . ?
C4 C5 H5 119.1 . . ?
C6 C5 H5 119.1 . . ?
C1 C6 C5 118.89(19) . . ?
C1 C6 H6 120.6 . . ?
C5 C6 H6 120.6 . . ?
C4 C7 H7A 109.5 . . ?
C4 C7 H7B 109.5 . . ?
H7A C7 H7B 109.5 . . ?
C4 C7 H7C 109.5 . . ?
H7A C7 H7C 109.5 . . ?
H7B C7 H7C 109.5 . . ?
N1 C8 N2 129.71(17) . . ?
N1 C8 S1 116.15(15) . . ?
N2 C8 S1 114.12(14) . . ?
N1 C9 C10 120.69(16) . . ?
N1 C9 C12 114.35(15) . . ?
C10 C9 C12 124.94(16) . . ?
C11 C10 C9 117.38(17) . . ?
C11 C10 C18 119.90(17) . . ?
C9 C10 C18 122.63(16) . . ?
N2 C11 C10 121.50(19) . . ?
N2 C11 C25 116.04(19) . . ?
C10 C11 C25 122.5(2) . . ?
C17 C12 C13 118.29(17) . . ?
C17 C12 C9 118.49(16) . . ?
C13 C12 C9 123.19(16) . . ?
C14 C13 C12 120.23(19) . . ?
C14 C13 H13 119.9 . . ?
C12 C13 H13 119.9 . . ?
C15 C14 C13 120.5(2) . . ?
C15 C14 H14 119.7 . . ?
C13 C14 H14 119.7 . . ?
C14 C15 C16 120.0(2) . . ?
C14 C15 H15 120.0 . . ?
C16 C15 H15 120.0 . . ?
C15 C16 C17 120.0(2) . . ?
C15 C16 H16 120.0 . . ?
C17 C16 H16 120.0 . . ?
C16 C17 C12 120.86(19) . . ?
C16 C17 H17 119.6 . . ?
C12 C17 H17 119.6 . . ?
C19 C18 C23 118.16(18) . . ?
C19 C18 C10 119.97(17) . . ?
C23 C18 C10 121.85(17) . . ?
C18 C19 C20 120.7(2) . . ?
C18 C19 H19 119.6 . . ?
C20 C19 H19 119.6 . . ?
C21 C20 C19 121.7(2) . . ?
C21 C20 H20 119.1 . . ?
C19 C20 H20 119.1 . . ?
C20 C21 C22 117.40(19) . . ?
C20 C21 C24 121.3(2) . . ?
C22 C21 C24 121.3(2) . . ?
C21 C22 C23 121.9(2) . . ?
C21 C22 H22 119.1 . . ?
C23 C22 H22 119.1 . . ?
C22 C23 C18 120.09(19) . . ?
C22 C23 H23 120.0 . . ?
C18 C23 H23 120.0 . . ?
C21 C24 H24A 109.5 . . ?
C21 C24 H24B 109.5 . . ?
H24A C24 H24B 109.5 . . ?
C21 C24 H24C 109.5 . . ?
H24A C24 H24C 109.5 . . ?
H24B C24 H24C 109.5 . . ?
C26 C25 C11 121.9(3) . . ?
C26 C25 H25A 106.9 . . ?
C11 C25 H25A 106.9 . . ?
C26 C25 H25B 106.9 . . ?
C11 C25 H25B 106.9 . . ?
H25A C25 H25B 106.7 . . ?
C25 C26 H26A 109.5 . . ?
C25 C26 H26B 109.5 . . ?
H26A C26 H26B 109.5 . . ?
C25 C26 H26C 109.5 . . ?
H26A C26 H26C 109.5 . . ?
H26B C26 H26C 109.5 . . ?
C8 N1 C9 115.50(16) . . ?
C8 N2 C11 115.22(17) . . ?
O2 S1 O1 119.58(11) . . ?
O2 S1 C1 108.36(9) . . ?
O1 S1 C1 108.85(10) . . ?
O2 S1 C8 106.57(9) . . ?
O1 S1 C8 108.07(9) . . ?
C1 S1 C8 104.37(9) . . ?

loop_
_geom_bond_atom_site_label_1
_geom_bond_atom_site_label_2
_geom_bond_distance
_geom_bond_site_symmetry_2
_geom_bond_publ_flag
C1 C2 1.374(3) . ?
C1 C6 1.380(3) . ?
C1 S1 1.7593(19) . ?
C2 C3 1.379(3) . ?
C2 H2 0.9300 . ?
C3 C4 1.381(3) . ?
C3 H3 0.9300 . ?
C4 C5 1.374(3) . ?
C4 C7 1.507(3) . ?
C5 C6 1.380(3) . ?
C5 H5 0.9300 . ?
C6 H6 0.9300 . ?
C7 H7A 0.9600 . ?
C7 H7B 0.9600 . ?
C7 H7C 0.9600 . ?
C8 N1 1.309(2) . ?
C8 N2 1.317(3) . ?
C8 S1 1.8145(18) . ?
C9 N1 1.356(2) . ?
C9 C10 1.397(3) . ?
C9 C12 1.484(2) . ?
C10 C11 1.396(3) . ?
C10 C18 1.495(2) . ?
C11 N2 1.342(3) . ?
C11 C25 1.504(3) . ?
C12 C17 1.388(3) . ?
C12 C13 1.389(3) . ?
C13 C14 1.380(3) . ?
C13 H13 0.9300 . ?
C14 C15 1.367(3) . ?
C14 H14 0.9300 . ?
C15 C16 1.369(3) . ?
C15 H15 0.9300 . ?
C16 C17 1.376(3) . ?
C16 H16 0.9300 . ?
C17 H17 0.9300 . ?
C18 C19 1.377(3) . ?
C18 C23 1.386(3) . ?
C19 C20 1.378(3) . ?
C19 H19 0.9300 . ?
C20 C21 1.371(3) . ?
C20 H20 0.9300 . ?
C21 C22 1.375(3) . ?
C21 C24 1.512(3) . ?
C22 C23 1.381(3) . ?
C22 H22 0.9300 . ?
C23 H23 0.9300 . ?
C24 H24A 0.9600 . ?
C24 H24B 0.9600 . ?
C24 H24C 0.9600 . ?
C25 C26 1.326(4) . ?
C25 H25A 0.9700 . ?
C25 H25B 0.9700 . ?
C26 H26A 0.9600 . ?
C26 H26B 0.9600 . ?
C26 H26C 0.9600 . ?
O1 S1 1.4330(17) . ?
O2 S1 1.4319(16) . ?
